data_7033370
loop_
_publ_author_name
'Colomban, C\'edric'
'Kudrik, Evgeny V.'
'Tyurin, Dmitry V.'
'Albrieux, Florian'
'Nefedov, Sergei E.'
'Afanasiev, Pavel'
'Sorokin, Alexander B.'

_publ_section_title
;
 Synthesis and characterization of \m-nitrido, \m-carbido and \m-oxo
 dimers of iron octapropylporphyrazine.
;
_journal_issue 5
_journal_name_full 'Dalton transactions (Cambridge, England : 2003)'
_journal_page_first 2240
_journal_page_last 2251
_journal_paper_doi 10.1039/c4dt03207a
_journal_volume 44
_journal_year 2015
_chemical_formula_sum 'C84 H115 Fe2 N16'
_chemical_formula_weight 1460.62
_chemical_name_systematic '-Carbido diiron octapropylporphyrazine'
_chemical_properties_physical Air-sensitive
_space_group_IT_number 2
_symmetry_cell_setting triclinic
_symmetry_space_group_name_Hall '-P 1'
_symmetry_space_group_name_H-M 'P -1'
_atom_sites_solution_hydrogens geom
_atom_sites_solution_primary direct
_atom_sites_solution_secondary difmap
_audit_creation_method SHELXL-97
_audit_update_record
;
2014-11-26 deposited with the CCDC.
2014-12-05 downloaded from the CCDC.
;
_cell_angle_alpha 88.8450(10)
_cell_angle_beta 76.6470(10)
_cell_angle_gamma 62.2450(10)
_cell_formula_units_Z 2
_cell_length_a 15.6968(7)
_cell_length_b 16.2539(7)
_cell_length_c 18.4666(8)
_cell_measurement_reflns_used 9810
_cell_measurement_temperature 150(2)
_cell_measurement_theta_max 30.45
_cell_measurement_theta_min 2.28
_cell_volume 4035.7(3)
_computing_cell_refinement 'Bruker SAINT'
_computing_data_collection 'Bruker APEX2'
_computing_data_reduction 'Bruker SAINT'
_computing_molecular_graphics 'Bruker SHELXTL'
_computing_publication_material 'Bruker SHELXTL'
_computing_structure_refinement 'SHELXL-97 (Sheldrick, 1997)'
_computing_structure_solution 'SHELXS-97 (Sheldrick, 1990)'
_diffrn_ambient_temperature 150(2)
_diffrn_measured_fraction_theta_full 0.990
_diffrn_measured_fraction_theta_max 0.990
_diffrn_measurement_device_type 'Bruker APEX-II CCD'
_diffrn_measurement_method '\f and \w scans'
_diffrn_radiation_monochromator graphite
_diffrn_radiation_source 'fine-focus sealed tube'
_diffrn_radiation_type MoK\a
_diffrn_radiation_wavelength 0.71073
_diffrn_reflns_av_R_equivalents 0.0200
_diffrn_reflns_av_sigmaI/netI 0.0317
_diffrn_reflns_limit_h_max 22
_diffrn_reflns_limit_h_min -22
_diffrn_reflns_limit_k_max 22
_diffrn_reflns_limit_k_min -22
_diffrn_reflns_limit_l_max 25
_diffrn_reflns_limit_l_min -25
_diffrn_reflns_number 47755
_diffrn_reflns_theta_full 30.00
_diffrn_reflns_theta_max 30.00
_diffrn_reflns_theta_min 2.28
_diffrn_standards_number 0
_exptl_absorpt_coefficient_mu 0.413
_exptl_absorpt_correction_T_max 0.9220
_exptl_absorpt_correction_T_min 0.8091
_exptl_absorpt_correction_type multi-scan
_exptl_absorpt_process_details sadabs
_exptl_crystal_colour violet
_exptl_crystal_density_diffrn 1.202
_exptl_crystal_density_method 'not measured'
_exptl_crystal_description prizm
_exptl_crystal_F_000 1566
_exptl_crystal_recrystallization_method 'Re-crystallisation from solvent: benzene-MeCN'
_exptl_crystal_size_max 0.26
_exptl_crystal_size_mid 0.24
_exptl_crystal_size_min 0.20
_refine_diff_density_max 0.777
_refine_diff_density_min -0.464
_refine_diff_density_rms 0.063
_refine_ls_extinction_method none
_refine_ls_goodness_of_fit_ref 1.020
_refine_ls_hydrogen_treatment constr
_refine_ls_matrix_type full
_refine_ls_number_parameters 972
_refine_ls_number_reflns 23302
_refine_ls_number_restraints 5
_refine_ls_restrained_S_all 1.020
_refine_ls_R_factor_all 0.0583
_refine_ls_R_factor_gt 0.0436
_refine_ls_shift/su_max 0.006
_refine_ls_shift/su_mean 0.000
_refine_ls_structure_factor_coef Fsqd
_refine_ls_weighting_details 'calc w=1/[\s^2^(Fo^2^)+(0.0658P)^2^+1.5453P] where P=(Fo^2^+2Fc^2^)/3'
_refine_ls_weighting_scheme calc
_refine_ls_wR_factor_gt 0.1105
_refine_ls_wR_factor_ref 0.1209
_reflns_number_gt 18661
_reflns_number_total 23302
_reflns_threshold_expression >2sigma(I)
_cod_data_source_file c4dt03207a2.cif
_cod_data_source_block fe2cnew
_cod_depositor_comments
;
The following automatic conversions were performed:

'_symmetry_cell_setting' value 'Triclinic' changed to 'triclinic'
according to
/usr/data/users/saulius/crontab/automatic-downloads/rss-feeds/RSC/lib/dictionaries/cif_core.dic
dictionary named 'cif_core.dic' version 2.4.2 from 2011-04-26.

Automatic conversion script
Id: cif_fix_values 2935 2014-11-11 08:27:57Z andrius 

 Adding full bibliography for 7033370--7033372.cif.
;
_cod_original_sg_symbol_H-M P-1
_cod_database_code 7033370

loop_
_symmetry_equiv_pos_as_xyz
'x, y, z'
'-x, -y, -z'

loop_
_atom_site_label
_atom_site_type_symbol
_atom_site_fract_x
_atom_site_fract_y
_atom_site_fract_z
_atom_site_U_iso_or_equiv
_atom_site_adp_type
_atom_site_occupancy
_atom_site_symmetry_multiplicity
_atom_site_calc_flag
_atom_site_refinement_flags
_atom_site_disorder_assembly
_atom_site_disorder_group
Fe1 Fe 0.480258(15) 0.571529(13) 0.132448(11) 0.01626(5) Uani 1 1 d . . .
Fe2 Fe 0.470941(14) 0.516189(13) 0.308112(11) 0.01524(5) Uani 1 1 d . . .
C C 0.47707(10) 0.53917(9) 0.21898(8) 0.0164(2) Uani 1 1 d . . .
N1 N 0.61545(9) 0.54748(8) 0.11075(7) 0.0205(2) Uani 1 1 d . B .
N2 N 0.59429(10) 0.69466(9) 0.15918(7) 0.0225(2) Uani 1 1 d . B .
N3 N 0.43728(9) 0.69992(8) 0.16062(7) 0.0187(2) Uani 1 1 d . B .
N4 N 0.25842(10) 0.76488(9) 0.18660(8) 0.0267(3) Uani 1 1 d . . .
N5 N 0.34595(9) 0.60347(8) 0.13382(7) 0.0201(2) Uani 1 1 d . C .
N6 N 0.36768(10) 0.45656(9) 0.08418(7) 0.0224(2) Uani 1 1 d . C .
N7 N 0.52433(9) 0.45285(8) 0.08038(7) 0.0191(2) Uani 1 1 d . C .
N8 N 0.70264(10) 0.38617(9) 0.05822(8) 0.0254(3) Uani 1 1 d . . .
N9 N 0.57523(9) 0.54032(8) 0.32080(6) 0.0173(2) Uani 1 1 d . . .
N10 N 0.71743(9) 0.38607(9) 0.28962(7) 0.0201(2) Uani 1 1 d . . .
N11 N 0.56308(9) 0.38546(8) 0.29121(7) 0.0176(2) Uani 1 1 d . . .
N12 N 0.45418(9) 0.32007(9) 0.28508(7) 0.0222(2) Uani 1 1 d . . .
N13 N 0.36391(9) 0.48683(8) 0.32026(7) 0.0189(2) Uani 1 1 d . . .
N14 N 0.22168(9) 0.64042(9) 0.35568(7) 0.0228(2) Uani 1 1 d . . .
N15 N 0.37663(9) 0.64221(8) 0.34745(6) 0.0177(2) Uani 1 1 d . . .
N16 N 0.48523(9) 0.70739(8) 0.35516(7) 0.0195(2) Uani 1 1 d . . .
C1 C 0.69882(11) 0.46353(11) 0.08469(9) 0.0237(3) Uani 1 1 d . . .
C2 C 0.78789(12) 0.46834(12) 0.08964(10) 0.0297(3) Uani 1 1 d . . .
C3 C 0.89014(13) 0.38652(13) 0.06557(12) 0.0367(4) Uani 1 1 d . . .
H3A H 0.9398 0.4084 0.0638 0.044 Uiso 1 1 calc R . .
H3B H 0.9002 0.3608 0.0143 0.044 Uiso 1 1 calc R . .
C4 C 0.90843(15) 0.30949(15) 0.11660(12) 0.0465(5) Uani 1 1 d . . .
H4A H 0.8561 0.2905 0.1212 0.056 Uiso 1 1 calc R . .
H4B H 0.9033 0.3338 0.1670 0.056 Uiso 1 1 calc R . .
C5 C 1.01028(16) 0.22369(16) 0.08855(15) 0.0562(6) Uani 1 1 d . . .
H5A H 1.0178 0.1757 0.1232 0.084 Uiso 1 1 calc R . .
H5B H 1.0626 0.2415 0.0856 0.084 Uiso 1 1 calc R . .
H5C H 1.0157 0.1989 0.0388 0.084 Uiso 1 1 calc R . .
C6 C 0.75665(12) 0.55636(12) 0.12000(10) 0.0278(3) Uani 1 1 d . B .
C7 C 0.81330(13) 0.60231(13) 0.13910(11) 0.0359(4) Uani 1 1 d D . .
H7A H 0.8818 0.5536 0.1380 0.043 Uiso 1 1 calc RD A 1
H7B H 0.7813 0.6337 0.1907 0.043 Uiso 1 1 calc R A 1
C8 C 0.8186(3) 0.6742(3) 0.0859(2) 0.0446(9) Uani 0.70 1 d P B 1
H8A H 0.8624 0.6409 0.0365 0.054 Uiso 0.70 1 calc PR B 1
H8B H 0.7514 0.7151 0.0788 0.054 Uiso 0.70 1 calc PR B 1
C9 C 0.8565(2) 0.7337(2) 0.1125(2) 0.0483(7) Uani 0.70 1 d P B 1
H9A H 0.8599 0.7765 0.0752 0.072 Uiso 0.70 1 calc PR B 1
H9B H 0.9230 0.6939 0.1199 0.072 Uiso 0.70 1 calc PR B 1
H9C H 0.8115 0.7698 0.1600 0.072 Uiso 0.70 1 calc PR B 1
C8A C 0.8558(9) 0.6354(10) 0.0706(3) 0.089(6) Uani 0.30 1 d PD B 2
H8AA H 0.9047 0.6515 0.0829 0.107 Uiso 0.30 1 calc PR B 2
H8AB H 0.8932 0.5818 0.0314 0.107 Uiso 0.30 1 calc PRD B 2
C9A C 0.7978(9) 0.7045(9) 0.0415(8) 0.088(3) Uiso 0.30 1 d P B 2
H9AA H 0.8360 0.7134 -0.0051 0.131 Uiso 0.30 1 calc PR B 2
H9AB H 0.7665 0.7611 0.0765 0.131 Uiso 0.30 1 calc PR B 2
H9AC H 0.7462 0.6921 0.0309 0.131 Uiso 0.30 1 calc PR B 2
C10 C 0.64888(11) 0.60535(10) 0.13236(8) 0.0221(3) Uani 1 1 d . . .
C11 C 0.49610(11) 0.73825(10) 0.16963(8) 0.0202(3) Uani 1 1 d . . .
C12 C 0.43600(12) 0.83784(10) 0.19373(8) 0.0223(3) Uani 1 1 d . B .
C13 C 0.48182(13) 0.89872(11) 0.20234(9) 0.0280(3) Uani 1 1 d . . .
H13A H 0.5304 0.8694 0.2331 0.034 Uiso 1 1 calc R B .
H13B H 0.4294 0.9600 0.2289 0.034 Uiso 1 1 calc R . .
C14 C 0.53466(15) 0.91386(12) 0.12614(10) 0.0337(4) Uani 1 1 d . B .
H14A H 0.5815 0.8523 0.0974 0.040 Uiso 1 1 calc R . .
H14B H 0.4845 0.9491 0.0978 0.040 Uiso 1 1 calc R . .
C15 C 0.59163(18) 0.96661(16) 0.13256(14) 0.0486(5) Uani 1 1 d . . .
H15A H 0.6235 0.9740 0.0824 0.073 Uiso 1 1 calc R B .
H15B H 0.6426 0.9314 0.1595 0.073 Uiso 1 1 calc R . .
H15C H 0.5455 1.0283 0.1599 0.073 Uiso 1 1 calc R . .
C16 C 0.33954(12) 0.85846(10) 0.20188(8) 0.0227(3) Uani 1 1 d . . .
C17 C 0.24569(12) 0.94909(10) 0.22539(9) 0.0276(3) Uani 1 1 d . B .
H17A H 0.2605 0.9943 0.2478 0.033 Uiso 1 1 calc R . .
H17B H 0.1976 0.9389 0.2646 0.033 Uiso 1 1 calc R . .
C18 C 0.19695(13) 0.99205(11) 0.16127(10) 0.0307(3) Uani 1 1 d . . .
H18A H 0.1819 0.9470 0.1390 0.037 Uiso 1 1 calc R B .
H18B H 0.1331 1.0489 0.1821 0.037 Uiso 1 1 calc R . .
C19 C 0.26084(15) 1.01772(13) 0.09991(11) 0.0386(4) Uani 1 1 d . B .
H19A H 0.2249 1.0456 0.0615 0.058 Uiso 1 1 calc R . .
H19B H 0.3230 0.9614 0.0773 0.058 Uiso 1 1 calc R . .
H19C H 0.2758 1.0627 0.1213 0.058 Uiso 1 1 calc R . .
C20 C 0.34107(11) 0.77095(10) 0.18238(8) 0.0212(3) Uani 1 1 d . B .
C21 C 0.26178(12) 0.68610(11) 0.16431(10) 0.0264(3) Uani 1 1 d . C .
C22 C 0.17279(13) 0.67766(13) 0.16665(13) 0.0412(5) Uani 1 1 d . . .
C23 C 0.0692(2) 0.7487(2) 0.2077(2) 0.0259(6) Uani 0.60 1 d P C 1
H23A H 0.0717 0.7769 0.2537 0.031 Uiso 0.60 1 calc PR C 1
H23B H 0.0277 0.7173 0.2227 0.031 Uiso 0.60 1 calc PR C 1
C24 C 0.0226(2) 0.8249(2) 0.1587(2) 0.0492(9) Uani 0.60 1 d P C 1
H24A H 0.0215 0.7965 0.1122 0.059 Uiso 0.60 1 calc PR C 1
H24B H 0.0634 0.8570 0.1446 0.059 Uiso 0.60 1 calc PR C 1
C25 C -0.0832(3) 0.8960(3) 0.1993(3) 0.0687(14) Uani 0.60 1 d P C 1
H25A H -0.1084 0.9484 0.1691 0.103 Uiso 0.60 1 calc PR C 1
H25B H -0.0833 0.9191 0.2479 0.103 Uiso 0.60 1 calc PR C 1
H25C H -0.1260 0.8662 0.2068 0.103 Uiso 0.60 1 calc PR C 1
C23A C 0.0723(4) 0.7689(4) 0.1708(5) 0.0495(15) Uani 0.40 1 d P C 2
H23C H 0.0815 0.8251 0.1701 0.059 Uiso 0.40 1 calc PR C 2
H23D H 0.0435 0.7666 0.1290 0.059 Uiso 0.40 1 calc PR C 2
C24A C 0.0094(6) 0.7679(5) 0.2429(4) 0.0656(18) Uani 0.40 1 d P C 2
H24C H 0.0448 0.7601 0.2826 0.079 Uiso 0.40 1 calc PR C 2
H24D H -0.0036 0.7141 0.2405 0.079 Uiso 0.40 1 calc PR C 2
C25A C -0.0915(7) 0.8603(7) 0.2632(5) 0.089(2) Uiso 0.40 1 d P C 2
H25D H -0.1358 0.8542 0.3076 0.134 Uiso 0.40 1 calc PR C 2
H25E H -0.1227 0.8722 0.2211 0.134 Uiso 0.40 1 calc PR C 2
H25F H -0.0796 0.9124 0.2735 0.134 Uiso 0.40 1 calc PR C 2
C26 C 0.20421(13) 0.58993(12) 0.13515(12) 0.0351(4) Uani 1 1 d . C .
C27 C 0.14524(16) 0.54389(15) 0.12070(17) 0.0548(6) Uani 1 1 d . . .
H27B H 0.0787 0.5945 0.1366 0.066 Uiso 1 1 d RD C .
H27A H 0.1530 0.5375 0.0677 0.066 Uiso 1 1 d R . .
C28 C 0.1711(3) 0.4505(3) 0.1465(3) 0.0548(10) Uani 0.70 1 d P C 1
H28A H 0.1769 0.4525 0.1986 0.066 Uiso 0.70 1 calc PR C 1
H28B H 0.2374 0.4054 0.1154 0.066 Uiso 0.70 1 calc PR C 1
C28A C 0.1403(8) 0.4766(6) 0.1683(4) 0.055(3) Uiso 0.30 1 d P C 2
H28C H 0.0979 0.5096 0.2181 0.065 Uiso 0.30 1 calc PRD C 2
H28D H 0.2080 0.4356 0.1746 0.065 Uiso 0.30 1 calc PR C 2
C29 C 0.10072(18) 0.41411(17) 0.14418(16) 0.0562(6) Uani 1 1 d . . .
H29A H 0.1286 0.3516 0.1583 0.084 Uiso 1 1 d R C .
H29B H 0.0971 0.4128 0.0931 0.084 Uiso 1 1 d R . .
H29C H 0.0352 0.4508 0.1759 0.084 Uiso 1 1 d R . .
C30 C 0.31251(11) 0.54412(10) 0.11548(9) 0.0226(3) Uani 1 1 d . . .
C31 C 0.46613(11) 0.41529(10) 0.06818(8) 0.0204(3) Uani 1 1 d . . .
C32 C 0.52694(12) 0.31875(10) 0.03522(8) 0.0225(3) Uani 1 1 d . C .
C33 C 0.48328(13) 0.25829(11) 0.02079(9) 0.0251(3) Uani 1 1 d . . .
H33A H 0.5344 0.2032 -0.0143 0.030 Uiso 1 1 calc R C .
H33B H 0.4277 0.2937 -0.0028 0.030 Uiso 1 1 calc R . .
C34 C 0.44532(16) 0.22576(13) 0.09355(10) 0.0362(4) Uani 1 1 d . C .
H34A H 0.5025 0.1850 0.1140 0.043 Uiso 1 1 calc R . .
H34B H 0.4004 0.2809 0.1305 0.043 Uiso 1 1 calc R . .
C35 C 0.38996(18) 0.17280(15) 0.08345(12) 0.0443(5) Uani 1 1 d . . .
H35A H 0.3665 0.1546 0.1319 0.066 Uiso 1 1 calc R C .
H35B H 0.4347 0.1167 0.0484 0.066 Uiso 1 1 calc R . .
H35C H 0.3329 0.2129 0.0636 0.066 Uiso 1 1 calc R . .
C36 C 0.62320(12) 0.29836(10) 0.02790(8) 0.0234(3) Uani 1 1 d . . .
C37 C 0.71761(13) 0.20947(11) 0.00052(9) 0.0294(3) Uani 1 1 d . C .
H37A H 0.7689 0.2243 -0.0293 0.035 Uiso 1 1 calc R . .
H37B H 0.7064 0.1706 -0.0329 0.035 Uiso 1 1 calc R . .
C38 C 0.75617(17) 0.15365(14) 0.06315(12) 0.0484(5) Uani 1 1 d . . .
H38A H 0.7100 0.1301 0.0881 0.058 Uiso 1 1 calc R C .
H38B H 0.7577 0.1952 0.1008 0.058 Uiso 1 1 calc R . .
C39 C 0.8600(2) 0.07130(18) 0.03504(15) 0.0684(8) Uani 1 1 d . C .
H39A H 0.8827 0.0385 0.0775 0.103 Uiso 1 1 calc R . .
H39B H 0.9058 0.0941 0.0098 0.103 Uiso 1 1 calc R . .
H39C H 0.8581 0.0283 -0.0003 0.103 Uiso 1 1 calc R . .
C40 C 0.62061(11) 0.38257(10) 0.05642(8) 0.0218(3) Uani 1 1 d . C .
C41 C 0.56727(11) 0.62551(10) 0.33879(8) 0.0189(3) Uani 1 1 d . . .
C42 C 0.66408(11) 0.61615(11) 0.33924(8) 0.0219(3) Uani 1 1 d . . .
C43 C 0.67752(12) 0.69696(11) 0.36017(9) 0.0265(3) Uani 1 1 d . . .
H43A H 0.6380 0.7515 0.3355 0.032 Uiso 1 1 calc R . .
H43B H 0.7484 0.6809 0.3414 0.032 Uiso 1 1 calc R . .
C44 C 0.64577(14) 0.72375(12) 0.44484(10) 0.0316(3) Uani 1 1 d . . .
H44A H 0.5779 0.7317 0.4648 0.038 Uiso 1 1 calc R . .
H44B H 0.6912 0.6723 0.4689 0.038 Uiso 1 1 calc R . .
C45 C 0.64686(17) 0.81364(13) 0.46517(12) 0.0414(4) Uani 1 1 d . . .
H45A H 0.6270 0.8274 0.5197 0.062 Uiso 1 1 calc R . .
H45B H 0.6002 0.8653 0.4430 0.062 Uiso 1 1 calc R . .
H45C H 0.7140 0.8060 0.4459 0.062 Uiso 1 1 calc R . .
C46 C 0.73077(11) 0.52397(10) 0.32112(8) 0.0220(3) Uani 1 1 d . . .
C47 C 0.83970(11) 0.47281(11) 0.31589(10) 0.0270(3) Uani 1 1 d . . .
H47A H 0.8646 0.5187 0.3158 0.032 Uiso 1 1 calc R . .
H47B H 0.8742 0.4326 0.2678 0.032 Uiso 1 1 calc R . .
C48 C 0.86556(13) 0.41221(13) 0.38000(11) 0.0346(4) Uani 1 1 d . . .
H48A H 0.8371 0.4530 0.4277 0.042 Uiso 1 1 calc R . .
H48B H 0.8350 0.3705 0.3835 0.042 Uiso 1 1 calc R . .
C49 C 0.97740(14) 0.35317(15) 0.36924(14) 0.0455(5) Uani 1 1 d . . .
H49A H 0.9906 0.3141 0.4106 0.068 Uiso 1 1 calc R . .
H49B H 1.0076 0.3942 0.3684 0.068 Uiso 1 1 calc R . .
H49C H 1.0060 0.3132 0.3218 0.068 Uiso 1 1 calc R . .
C50 C 0.67407(10) 0.47743(10) 0.30873(8) 0.0188(3) Uani 1 1 d . . .
C51 C 0.66393(10) 0.34426(10) 0.28236(8) 0.0183(3) Uani 1 1 d . . .
C52 C 0.70876(11) 0.24307(10) 0.26657(8) 0.0205(3) Uani 1 1 d . . .
C53 C 0.81720(11) 0.17799(10) 0.25679(9) 0.0243(3) Uani 1 1 d . . .
H53A H 0.8552 0.2116 0.2371 0.029 Uiso 1 1 calc R . .
H53B H 0.8381 0.1253 0.2192 0.029 Uiso 1 1 calc R . .
C54 C 0.84315(14) 0.13921(15) 0.32891(11) 0.0434(5) Uani 1 1 d . . .
H54A H 0.8111 0.0998 0.3459 0.052 Uiso 1 1 calc R . .
H54B H 0.8165 0.1916 0.3682 0.052 Uiso 1 1 calc R . .
C55 C 0.95526(16) 0.08118(17) 0.31869(13) 0.0557(6) Uani 1 1 d . . .
H55A H 0.9689 0.0565 0.3659 0.084 Uiso 1 1 calc R . .
H55B H 0.9869 0.1206 0.3037 0.084 Uiso 1 1 calc R . .
H55C H 0.9819 0.0292 0.2798 0.084 Uiso 1 1 calc R . .
C56 C 0.63282(11) 0.22449(10) 0.26633(8) 0.0206(3) Uani 1 1 d . . .
C57 C 0.63138(12) 0.13354(10) 0.26007(9) 0.0265(3) Uani 1 1 d . . .
H57A H 0.6995 0.0832 0.2374 0.032 Uiso 1 1 calc R . .
H57B H 0.5886 0.1374 0.2269 0.032 Uiso 1 1 calc R . .
C58 C 0.59168(16) 0.10953(13) 0.33772(11) 0.0374(4) Uani 1 1 d . . .
H58A H 0.6390 0.0988 0.3687 0.045 Uiso 1 1 calc R . .
H58B H 0.5274 0.1637 0.3627 0.045 Uiso 1 1 calc R . .
C59 C 0.57701(19) 0.02396(15) 0.33420(14) 0.0496(5) Uani 1 1 d . . .
H59A H 0.5511 0.0129 0.3849 0.074 Uiso 1 1 calc R . .
H59B H 0.6408 -0.0305 0.3112 0.074 Uiso 1 1 calc R . .
H59C H 0.5296 0.0342 0.3042 0.074 Uiso 1 1 calc R . .
C60 C 0.54264(11) 0.31383(9) 0.28075(8) 0.0188(3) Uani 1 1 d . . .
C61 C 0.37148(11) 0.40109(10) 0.30408(9) 0.0223(3) Uani 1 1 d . . .
C62 C 0.27337(12) 0.40897(11) 0.31191(10) 0.0261(3) Uani 1 1 d . . .
C63 C 0.25739(13) 0.32745(12) 0.29664(10) 0.0305(3) Uani 1 1 d . . .
H63A H 0.2999 0.2952 0.2467 0.037 Uiso 1 1 calc R . .
H63B H 0.1873 0.3514 0.2949 0.037 Uiso 1 1 calc R . .
C64 C 0.27991(18) 0.25719(15) 0.35345(12) 0.0444(5) Uani 1 1 d . . .
H64A H 0.2348 0.2877 0.4031 0.053 Uiso 1 1 calc R . .
H64B H 0.3490 0.2347 0.3572 0.053 Uiso 1 1 calc R . .
C65 C 0.26709(18) 0.17369(15) 0.33165(15) 0.0529(6) Uani 1 1 d . . .
H65A H 0.2834 0.1287 0.3689 0.079 Uiso 1 1 calc R . .
H65B H 0.3116 0.1435 0.2824 0.079 Uiso 1 1 calc R . .
H65C H 0.1981 0.1956 0.3297 0.079 Uiso 1 1 calc R . .
C66 C 0.20664(12) 0.50080(11) 0.33290(10) 0.0276(3) Uani 1 1 d . . .
C67 C 0.09567(13) 0.55004(13) 0.34948(12) 0.0357(4) Uani 1 1 d . . .
H67A H 0.0738 0.5082 0.3308 0.043 Uiso 1 1 calc R . .
H67B H 0.0741 0.6061 0.3218 0.043 Uiso 1 1 calc R . .
C68 C 0.04542(16) 0.5794(2) 0.43098(14) 0.0588(6) Uani 1 1 d . . .
H68A H 0.0716 0.6163 0.4514 0.071 Uiso 1 1 calc R . .
H68B H 0.0601 0.5233 0.4584 0.071 Uiso 1 1 calc R . .
C69 C -0.06821(18) 0.6387(3) 0.4428(2) 0.0850(10) Uani 1 1 d . . .
H69A H -0.0995 0.6596 0.4961 0.128 Uiso 1 1 calc R . .
H69B H -0.0946 0.6009 0.4253 0.128 Uiso 1 1 calc R . .
H69C H -0.0826 0.6932 0.4144 0.128 Uiso 1 1 calc R . .
C70 C 0.26412(11) 0.54893(10) 0.33750(9) 0.0222(3) Uani 1 1 d . . .
C71 C 0.27507(11) 0.68276(10) 0.36037(8) 0.0197(3) Uani 1 1 d . . .
C72 C 0.22962(11) 0.78267(10) 0.38215(8) 0.0216(3) Uani 1 1 d . . .
C73 C 0.11971(12) 0.84480(11) 0.40289(10) 0.0286(3) Uani 1 1 d . . .
H73A H 0.0906 0.8318 0.3653 0.034 Uiso 1 1 calc R . .
H73B H 0.1058 0.9108 0.4020 0.034 Uiso 1 1 calc R . .
C74 C 0.07022(14) 0.83112(14) 0.48022(12) 0.0428(5) Uani 1 1 d . . .
H74A H 0.0889 0.7641 0.4825 0.051 Uiso 1 1 calc R . .
H74B H 0.0952 0.8494 0.5183 0.051 Uiso 1 1 calc R . .
C75 C -0.04265(15) 0.88833(17) 0.49882(15) 0.0556(6) Uani 1 1 d . . .
H75A H -0.0710 0.8778 0.5490 0.083 Uiso 1 1 calc R . .
H75B H -0.0680 0.8692 0.4622 0.083 Uiso 1 1 calc R . .
H75C H -0.0616 0.9548 0.4972 0.083 Uiso 1 1 calc R . .
C76 C 0.30525(11) 0.80204(10) 0.38129(8) 0.0205(3) Uani 1 1 d . . .
C77 C 0.30392(12) 0.89205(10) 0.39915(8) 0.0228(3) Uani 1 1 d . . .
H77A H 0.2410 0.9446 0.3930 0.027 Uiso 1 1 calc R . .
H77B H 0.3593 0.8952 0.3628 0.027 Uiso 1 1 calc R . .
C78 C 0.31338(17) 0.90412(12) 0.47791(10) 0.0362(4) Uani 1 1 d . . .
H78A H 0.3738 0.8496 0.4857 0.043 Uiso 1 1 calc R . .
H78B H 0.2552 0.9064 0.5147 0.043 Uiso 1 1 calc R . .
C79 C 0.31968(19) 0.99328(13) 0.49127(12) 0.0445(5) Uani 1 1 d . . .
H79A H 0.3211 1.0012 0.5434 0.067 Uiso 1 1 calc R . .
H79B H 0.2616 1.0471 0.4812 0.067 Uiso 1 1 calc R . .
H79C H 0.3804 0.9888 0.4578 0.067 Uiso 1 1 calc R . .
C80 C 0.39673(11) 0.71372(9) 0.35958(8) 0.0185(3) Uani 1 1 d . . .
C81 C 0.4013(3) 0.5695(3) 0.5119(2) 0.0392(7) Uiso 0.60 1 d P . 1
H81A H 0.3339 0.6164 0.5201 0.047 Uiso 0.60 1 calc PR . 1
C82 C 0.4293(3) 0.4782(3) 0.48886(18) 0.0342(6) Uiso 0.60 1 d P D 1
H82A H 0.3803 0.4631 0.4809 0.041 Uiso 0.60 1 calc PR D 1
C83 C 0.5266(3) 0.4082(3) 0.47700(19) 0.0378(7) Uiso 0.60 1 d P . 1
H83A H 0.5440 0.3458 0.4615 0.045 Uiso 0.60 1 calc PR . 1
C81A C 0.4028(3) 0.5253(4) 0.4980(3) 0.0348(9) Uiso 0.40 1 d PD . 2
H81B H 0.3369 0.5414 0.4962 0.042 Uiso 0.40 1 calc PR . 2
C82A C 0.4789(4) 0.4332(4) 0.4780(3) 0.0341(9) Uiso 0.40 1 d PD E 2
H82B H 0.4645 0.3866 0.4628 0.041 Uiso 0.40 1 calc PR E 2
C83A C 0.5762(4) 0.4093(4) 0.4802(3) 0.0430(12) Uiso 0.40 1 d PD . 2
H83B H 0.6275 0.3466 0.4662 0.052 Uiso 0.40 1 calc PR . 2

loop_
_atom_site_aniso_label
_atom_site_aniso_U_11
_atom_site_aniso_U_22
_atom_site_aniso_U_33
_atom_site_aniso_U_23
_atom_site_aniso_U_13
_atom_site_aniso_U_12
Fe1 0.01863(10) 0.01421(9) 0.01782(10) 0.00272(7) -0.00658(7) -0.00843(7)
Fe2 0.01570(9) 0.01379(9) 0.01710(9) 0.00141(7) -0.00532(7) -0.00712(7)
C 0.0150(6) 0.0124(5) 0.0217(6) 0.0006(5) -0.0049(5) -0.0064(5)
N1 0.0206(6) 0.0184(6) 0.0225(6) -0.0003(4) -0.0037(5) -0.0100(5)
N2 0.0246(6) 0.0199(6) 0.0255(6) 0.0021(5) -0.0067(5) -0.0123(5)
N3 0.0214(6) 0.0154(5) 0.0214(6) 0.0040(4) -0.0081(5) -0.0094(5)
N4 0.0246(6) 0.0194(6) 0.0363(7) 0.0014(5) -0.0133(6) -0.0079(5)
N5 0.0218(6) 0.0157(5) 0.0248(6) 0.0043(4) -0.0107(5) -0.0085(5)
N6 0.0273(6) 0.0207(6) 0.0252(6) 0.0057(5) -0.0116(5) -0.0141(5)
N7 0.0212(6) 0.0183(5) 0.0194(5) 0.0017(4) -0.0058(4) -0.0104(5)
N8 0.0229(6) 0.0221(6) 0.0293(7) -0.0029(5) -0.0029(5) -0.0104(5)
N9 0.0177(5) 0.0169(5) 0.0185(5) 0.0018(4) -0.0055(4) -0.0088(4)
N10 0.0181(5) 0.0202(6) 0.0218(6) 0.0025(4) -0.0052(4) -0.0087(5)
N11 0.0184(5) 0.0156(5) 0.0198(5) 0.0029(4) -0.0068(4) -0.0081(4)
N12 0.0218(6) 0.0174(5) 0.0287(6) 0.0021(5) -0.0081(5) -0.0095(5)
N13 0.0175(5) 0.0160(5) 0.0237(6) 0.0021(4) -0.0062(4) -0.0079(4)
N14 0.0192(6) 0.0191(6) 0.0299(6) 0.0010(5) -0.0067(5) -0.0086(5)
N15 0.0182(5) 0.0173(5) 0.0181(5) 0.0005(4) -0.0049(4) -0.0085(4)
N16 0.0218(6) 0.0178(5) 0.0205(6) 0.0007(4) -0.0062(5) -0.0102(5)
C1 0.0196(7) 0.0216(7) 0.0277(7) -0.0021(6) -0.0026(6) -0.0094(6)
C2 0.0210(7) 0.0277(8) 0.0393(9) -0.0029(7) -0.0048(6) -0.0115(6)
C3 0.0208(8) 0.0319(9) 0.0525(11) -0.0042(8) -0.0031(7) -0.0110(7)
C4 0.0294(9) 0.0465(11) 0.0460(11) 0.0041(9) -0.0083(8) -0.0042(8)
C5 0.0329(10) 0.0439(12) 0.0723(16) 0.0109(11) -0.0121(10) -0.0031(9)
C6 0.0207(7) 0.0279(8) 0.0364(8) -0.0007(6) -0.0056(6) -0.0133(6)
C7 0.0255(8) 0.0364(9) 0.0509(11) -0.0011(8) -0.0095(7) -0.0186(7)
C8 0.0502(18) 0.060(2) 0.0386(18) -0.0039(16) -0.0014(15) -0.0422(18)
C9 0.0423(16) 0.0476(17) 0.073(2) 0.0054(15) -0.0148(15) -0.0360(14)
C8A 0.161(15) 0.130(13) 0.035(5) -0.002(6) 0.005(7) -0.130(13)
C10 0.0207(7) 0.0221(7) 0.0256(7) 0.0010(5) -0.0049(5) -0.0121(6)
C11 0.0245(7) 0.0179(6) 0.0211(6) 0.0033(5) -0.0078(5) -0.0114(6)
C12 0.0289(7) 0.0172(6) 0.0225(7) 0.0027(5) -0.0086(6) -0.0114(6)
C13 0.0347(8) 0.0208(7) 0.0332(8) -0.0004(6) -0.0096(7) -0.0163(6)
C14 0.0431(10) 0.0271(8) 0.0383(9) 0.0031(7) -0.0097(8) -0.0228(8)
C15 0.0578(13) 0.0467(12) 0.0605(13) 0.0108(10) -0.0163(11) -0.0398(11)
C16 0.0288(7) 0.0144(6) 0.0242(7) 0.0029(5) -0.0106(6) -0.0080(6)
C17 0.0296(8) 0.0170(7) 0.0314(8) 0.0001(6) -0.0100(6) -0.0059(6)
C18 0.0291(8) 0.0194(7) 0.0370(9) 0.0028(6) -0.0107(7) -0.0050(6)
C19 0.0413(10) 0.0291(9) 0.0444(10) 0.0125(8) -0.0147(8) -0.0145(8)
C20 0.0246(7) 0.0154(6) 0.0240(7) 0.0032(5) -0.0105(6) -0.0079(5)
C21 0.0224(7) 0.0208(7) 0.0372(8) 0.0025(6) -0.0136(6) -0.0084(6)
C22 0.0221(8) 0.0306(9) 0.0703(14) -0.0066(9) -0.0166(8) -0.0092(7)
C23 0.0133(12) 0.0260(15) 0.0331(16) 0.0017(13) -0.0035(12) -0.0060(11)
C24 0.0276(15) 0.0261(15) 0.072(2) 0.0196(16) -0.0058(15) 0.0011(13)
C25 0.0303(18) 0.0330(18) 0.108(4) 0.015(2) -0.001(2) 0.0051(15)
C23A 0.032(3) 0.034(3) 0.088(5) 0.009(3) -0.027(3) -0.014(2)
C24A 0.057(4) 0.051(4) 0.076(5) -0.008(3) -0.031(4) -0.008(3)
C26 0.0234(8) 0.0275(8) 0.0576(12) -0.0001(8) -0.0172(8) -0.0114(7)
C27 0.0323(10) 0.0340(10) 0.108(2) -0.0002(11) -0.0357(12) -0.0148(8)
C28 0.044(2) 0.060(2) 0.087(3) 0.014(2) -0.028(2) -0.041(2)
C29 0.0465(12) 0.0506(13) 0.0894(18) 0.0040(12) -0.0297(12) -0.0317(11)
C30 0.0234(7) 0.0213(7) 0.0298(7) 0.0068(6) -0.0139(6) -0.0128(6)
C31 0.0281(7) 0.0185(6) 0.0198(6) 0.0047(5) -0.0095(5) -0.0139(6)
C32 0.0305(8) 0.0196(7) 0.0195(6) 0.0016(5) -0.0053(6) -0.0140(6)
C33 0.0340(8) 0.0220(7) 0.0250(7) 0.0006(6) -0.0077(6) -0.0176(6)
C34 0.0613(12) 0.0352(9) 0.0276(8) 0.0055(7) -0.0099(8) -0.0361(9)
C35 0.0637(14) 0.0428(11) 0.0428(11) 0.0059(8) -0.0081(9) -0.0410(11)
C36 0.0286(7) 0.0194(6) 0.0218(7) -0.0015(5) -0.0039(6) -0.0120(6)
C37 0.0308(8) 0.0232(7) 0.0292(8) -0.0069(6) -0.0035(6) -0.0102(6)
C38 0.0482(12) 0.0326(10) 0.0370(10) -0.0027(8) -0.0108(9) 0.0034(9)
C39 0.0595(15) 0.0474(13) 0.0593(15) -0.0113(11) -0.0266(12) 0.0122(11)
C40 0.0245(7) 0.0193(6) 0.0212(7) -0.0008(5) -0.0034(5) -0.0108(6)
C41 0.0208(6) 0.0190(6) 0.0198(6) 0.0022(5) -0.0068(5) -0.0110(5)
C42 0.0211(7) 0.0242(7) 0.0245(7) 0.0018(5) -0.0066(5) -0.0135(6)
C43 0.0276(8) 0.0243(7) 0.0349(8) 0.0027(6) -0.0093(6) -0.0175(6)
C44 0.0411(9) 0.0283(8) 0.0347(9) 0.0037(7) -0.0161(7) -0.0208(7)
C45 0.0585(13) 0.0301(9) 0.0459(11) 0.0013(8) -0.0229(9) -0.0248(9)
C46 0.0198(7) 0.0239(7) 0.0262(7) 0.0030(5) -0.0072(5) -0.0128(6)
C47 0.0192(7) 0.0284(8) 0.0364(8) 0.0026(6) -0.0069(6) -0.0136(6)
C48 0.0233(8) 0.0388(9) 0.0446(10) 0.0112(8) -0.0134(7) -0.0151(7)
C49 0.0262(9) 0.0457(11) 0.0633(13) 0.0142(10) -0.0181(9) -0.0132(8)
C50 0.0182(6) 0.0203(6) 0.0196(6) 0.0027(5) -0.0059(5) -0.0101(5)
C51 0.0183(6) 0.0169(6) 0.0178(6) 0.0020(5) -0.0048(5) -0.0069(5)
C52 0.0208(6) 0.0171(6) 0.0207(6) 0.0020(5) -0.0061(5) -0.0062(5)
C53 0.0202(7) 0.0199(7) 0.0266(7) 0.0022(5) -0.0048(6) -0.0049(5)
C54 0.0263(9) 0.0478(11) 0.0317(9) 0.0079(8) -0.0085(7) 0.0027(8)
C55 0.0315(10) 0.0576(14) 0.0465(12) 0.0020(10) -0.0165(9) 0.0075(9)
C56 0.0219(7) 0.0149(6) 0.0230(7) 0.0020(5) -0.0070(5) -0.0065(5)
C57 0.0292(8) 0.0169(6) 0.0347(8) 0.0031(6) -0.0116(6) -0.0104(6)
C58 0.0538(12) 0.0313(9) 0.0393(10) 0.0134(7) -0.0211(9) -0.0262(9)
C59 0.0709(15) 0.0415(11) 0.0583(13) 0.0204(10) -0.0272(11) -0.0398(11)
C60 0.0208(6) 0.0150(6) 0.0215(6) 0.0026(5) -0.0076(5) -0.0082(5)
C61 0.0222(7) 0.0196(6) 0.0293(7) 0.0037(5) -0.0089(6) -0.0121(6)
C62 0.0239(7) 0.0231(7) 0.0365(8) 0.0040(6) -0.0093(6) -0.0145(6)
C63 0.0299(8) 0.0275(8) 0.0417(9) 0.0036(7) -0.0113(7) -0.0186(7)
C64 0.0560(13) 0.0427(11) 0.0464(11) 0.0120(9) -0.0132(10) -0.0333(10)
C65 0.0558(13) 0.0313(10) 0.0833(17) 0.0167(10) -0.0186(12) -0.0298(10)
C66 0.0216(7) 0.0256(7) 0.0393(9) 0.0032(6) -0.0091(6) -0.0134(6)
C67 0.0229(8) 0.0299(8) 0.0577(12) 0.0036(8) -0.0124(8) -0.0142(7)
C68 0.0301(10) 0.0817(18) 0.0608(15) 0.0006(13) -0.0018(10) -0.0273(12)
C69 0.0249(11) 0.104(2) 0.103(2) -0.0293(19) 0.0100(13) -0.0220(14)
C70 0.0182(6) 0.0208(7) 0.0294(7) 0.0024(5) -0.0067(5) -0.0102(5)
C71 0.0191(6) 0.0177(6) 0.0218(6) 0.0011(5) -0.0061(5) -0.0078(5)
C72 0.0212(7) 0.0172(6) 0.0237(7) -0.0008(5) -0.0064(5) -0.0064(5)
C73 0.0212(7) 0.0198(7) 0.0380(9) -0.0049(6) -0.0075(6) -0.0040(6)
C74 0.0275(9) 0.0367(10) 0.0484(11) -0.0020(8) 0.0042(8) -0.0082(8)
C75 0.0278(10) 0.0492(13) 0.0713(16) -0.0122(11) 0.0065(10) -0.0112(9)
C76 0.0232(7) 0.0166(6) 0.0204(6) -0.0008(5) -0.0064(5) -0.0078(5)
C77 0.0276(7) 0.0171(6) 0.0243(7) 0.0000(5) -0.0077(6) -0.0103(6)
C78 0.0627(12) 0.0249(8) 0.0307(8) 0.0047(6) -0.0225(8) -0.0239(8)
C79 0.0727(15) 0.0300(9) 0.0471(11) 0.0062(8) -0.0349(11) -0.0288(10)
C80 0.0216(6) 0.0160(6) 0.0183(6) 0.0004(5) -0.0056(5) -0.0088(5)

loop_
_atom_type_symbol
_atom_type_description
_atom_type_scat_dispersion_real
_atom_type_scat_dispersion_imag
_atom_type_scat_source
C C 0.0033 0.0016 'International Tables Vol C Tables 4.2.6.8 and 6.1.1.4'
H H 0.0000 0.0000 'International Tables Vol C Tables 4.2.6.8 and 6.1.1.4'
N N 0.0061 0.0033 'International Tables Vol C Tables 4.2.6.8 and 6.1.1.4'
Fe Fe 0.3463 0.8444 'International Tables Vol C Tables 4.2.6.8 and 6.1.1.4'

loop_
_geom_angle_atom_site_label_1
_geom_angle_atom_site_label_2
_geom_angle_atom_site_label_3
_geom_angle
_geom_angle_site_symmetry_1
_geom_angle_site_symmetry_3
C Fe1 N7 98.41(6) . .
C Fe1 N3 95.57(6) . .
N7 Fe1 N3 166.02(5) . .
C Fe1 N1 94.89(6) . .
N7 Fe1 N1 89.01(5) . .
N3 Fe1 N1 89.60(5) . .
C Fe1 N5 96.91(6) . .
N7 Fe1 N5 89.40(5) . .
N3 Fe1 N5 89.12(5) . .
N1 Fe1 N5 168.20(5) . .
C Fe2 N15 94.00(6) . .
C Fe2 N11 98.50(6) . .
N15 Fe2 N11 167.50(5) . .
C Fe2 N9 97.32(6) . .
N15 Fe2 N9 89.20(5) . .
N11 Fe2 N9 89.17(5) . .
C Fe2 N13 96.49(6) . .
N15 Fe2 N13 89.33(5) . .
N11 Fe2 N13 89.30(5) . .
N9 Fe2 N13 166.19(5) . .
Fe1 C Fe2 175.10(9) . .
C1 N1 C10 105.60(12) . .
C1 N1 Fe1 126.92(10) . .
C10 N1 Fe1 126.28(10) . .
C10 N2 C11 121.38(13) . .
C11 N3 C20 105.81(12) . .
C11 N3 Fe1 126.66(10) . .
C20 N3 Fe1 127.30(10) . .
C21 N4 C20 121.40(14) . .
C30 N5 C21 105.70(12) . .
C30 N5 Fe1 126.75(10) . .
C21 N5 Fe1 126.83(10) . .
C31 N6 C30 121.51(13) . .
C31 N7 C40 105.46(12) . .
C31 N7 Fe1 126.96(10) . .
C40 N7 Fe1 127.06(10) . .
C40 N8 C1 121.21(13) . .
C50 N9 C41 105.79(11) . .
C50 N9 Fe2 127.17(9) . .
C41 N9 Fe2 126.90(10) . .
C50 N10 C51 120.86(12) . .
C51 N11 C60 105.65(11) . .
C51 N11 Fe2 127.28(9) . .
C60 N11 Fe2 126.96(10) . .
C61 N12 C60 121.41(13) . .
C70 N13 C61 105.79(12) . .
C70 N13 Fe2 126.85(10) . .
C61 N13 Fe2 126.88(10) . .
C71 N14 C70 121.53(13) . .
C71 N15 C80 105.57(11) . .
C71 N15 Fe2 126.99(10) . .
C80 N15 Fe2 126.97(10) . .
C41 N16 C80 121.08(12) . .
N8 C1 N1 127.02(14) . .
N8 C1 C2 122.27(14) . .
N1 C1 C2 110.70(13) . .
C6 C2 C1 106.53(14) . .
C6 C2 C3 130.86(15) . .
C1 C2 C3 122.60(15) . .
C2 C3 C4 113.40(16) . .
C3 C4 C5 112.89(18) . .
C2 C6 C10 106.35(14) . .
C2 C6 C7 131.26(15) . .
C10 C6 C7 122.38(14) . .
C6 C7 C8A 110.35(19) . .
C6 C7 C8 113.4(2) . .
C8A C7 C8 24.2(6) . .
C9 C8 C7 113.9(3) . .
C9A C8A C7 119.6(11) . .
N2 C10 N1 126.87(14) . .
N2 C10 C6 122.30(14) . .
N1 C10 C6 110.80(13) . .
N2 C11 N3 127.36(13) . .
N2 C11 C12 122.01(13) . .
N3 C11 C12 110.63(13) . .
C16 C12 C11 106.68(13) . .
C16 C12 C13 131.30(14) . .
C11 C12 C13 121.96(14) . .
C12 C13 C14 111.65(13) . .
C15 C14 C13 113.35(16) . .
C12 C16 C20 106.33(13) . .
C12 C16 C17 130.62(14) . .
C20 C16 C17 123.05(14) . .
C16 C17 C18 113.99(13) . .
C19 C18 C17 113.81(15) . .
N4 C20 N3 127.05(13) . .
N4 C20 C16 122.52(14) . .
N3 C20 C16 110.44(13) . .
N4 C21 N5 126.72(14) . .
N4 C21 C22 122.80(15) . .
N5 C21 C22 110.43(14) . .
C26 C22 C21 106.69(15) . .
C26 C22 C23 128.3(2) . .
C21 C22 C23 124.32(19) . .
C26 C22 C23A 129.0(3) . .
C21 C22 C23A 118.8(3) . .
C23 C22 C23A 28.2(3) . .
C22 C23 C24 110.8(3) . .
C23 C24 C25 111.2(3) . .
C24A C23A C22 102.6(6) . .
C23A C24A C25A 111.2(6) . .
C22 C26 C30 106.39(14) . .
C22 C26 C27 130.08(17) . .
C30 C26 C27 123.52(16) . .
C28A C27 C28 21.8(4) . .
C28A C27 C26 117.1(5) . .
C28 C27 C26 117.4(2) . .
C27 C28 C29 116.2(3) . .
C27 C28A C29 117.4(6) . .
C28 C29 C28A 20.9(4) . .
N6 C30 N5 126.93(14) . .
N6 C30 C26 122.32(14) . .
N5 C30 C26 110.76(13) . .
N6 C31 N7 127.30(13) . .
N6 C31 C32 121.75(13) . .
N7 C31 C32 110.93(13) . .
C36 C32 C31 106.40(13) . .
C36 C32 C33 130.77(14) . .
C31 C32 C33 122.64(14) . .
C32 C33 C34 110.84(13) . .
C35 C34 C33 113.07(15) . .
C32 C36 C40 106.44(13) . .
C32 C36 C37 130.73(14) . .
C40 C36 C37 122.77(14) . .
C36 C37 C38 113.18(14) . .
C37 C38 C39 112.28(18) . .
N8 C40 N7 127.18(13) . .
N8 C40 C36 122.05(14) . .
N7 C40 C36 110.76(13) . .
N16 C41 N9 127.42(13) . .
N16 C41 C42 121.87(13) . .
N9 C41 C42 110.70(12) . .
C46 C42 C41 106.62(13) . .
C46 C42 C43 130.72(14) . .
C41 C42 C43 122.60(13) . .
C42 C43 C44 112.74(13) . .
C45 C44 C43 112.43(15) . .
C42 C46 C50 106.21(13) . .
C42 C46 C47 130.67(14) . .
C50 C46 C47 123.10(13) . .
C46 C47 C48 113.17(13) . .
C49 C48 C47 112.16(15) . .
N10 C50 N9 127.58(13) . .
N10 C50 C46 121.75(13) . .
N9 C50 C46 110.67(12) . .
N10 C51 N11 127.27(13) . .
N10 C51 C52 121.99(13) . .
N11 C51 C52 110.69(12) . .
C56 C52 C51 106.22(12) . .
C56 C52 C53 130.14(13) . .
C51 C52 C53 123.58(13) . .
C52 C53 C54 113.29(13) . .
C53 C54 C55 111.87(16) . .
C52 C56 C60 106.68(12) . .
C52 C56 C57 130.83(13) . .
C60 C56 C57 122.29(13) . .
C56 C57 C58 110.92(13) . .
C59 C58 C57 113.43(16) . .
N12 C60 N11 127.30(13) . .
N12 C60 C56 121.91(13) . .
N11 C60 C56 110.75(12) . .
N12 C61 N13 126.99(13) . .
N12 C61 C62 122.33(13) . .
N13 C61 C62 110.66(13) . .
C66 C62 C61 106.39(13) . .
C66 C62 C63 130.39(15) . .
C61 C62 C63 123.20(14) . .
C62 C63 C64 114.47(15) . .
C63 C64 C65 111.23(18) . .
C62 C66 C70 106.66(13) . .
C62 C66 C67 130.51(15) . .
C70 C66 C67 122.83(14) . .
C66 C67 C68 113.75(17) . .
C67 C68 C69 110.6(2) . .
N14 C70 N13 127.11(13) . .
N14 C70 C66 122.39(14) . .
N13 C70 C66 110.49(13) . .
N14 C71 N15 127.07(13) . .
N14 C71 C72 122.29(13) . .
N15 C71 C72 110.63(12) . .
C76 C72 C71 106.60(13) . .
C76 C72 C73 130.46(13) . .
C71 C72 C73 122.90(13) . .
C72 C73 C74 112.33(14) . .
C75 C74 C73 112.43(18) . .
C72 C76 C80 106.40(12) . .
C72 C76 C77 130.79(14) . .
C80 C76 C77 122.80(13) . .
C76 C77 C78 113.62(13) . .
C77 C78 C79 111.54(14) . .
N16 C80 N15 127.15(13) . .
N16 C80 C76 122.03(13) . .
N15 C80 C76 110.79(12) . .
C82 C81 C83 119.0(3) . 2_666
C81 C82 C83 121.9(3) . .
C82 C83 C81 119.0(3) . 2_666
C83A C81A C82A 119.3(4) 2_666 .
C81A C82A C83A 120.5(4) . .
C81A C83A C82A 120.1(4) 2_666 .

loop_
_geom_bond_atom_site_label_1
_geom_bond_atom_site_label_2
_geom_bond_distance
_geom_bond_site_symmetry_2
Fe1 C 1.6692(14) .
Fe1 N7 1.9102(12) .
Fe1 N3 1.9109(12) .
Fe1 N1 1.9125(12) .
Fe1 N5 1.9161(12) .
Fe2 C 1.6714(14) .
Fe2 N15 1.9115(12) .
Fe2 N11 1.9131(12) .
Fe2 N9 1.9149(12) .
Fe2 N13 1.9154(12) .
N1 C1 1.3705(19) .
N1 C10 1.3752(18) .
N2 C10 1.3271(19) .
N2 C11 1.3289(19) .
N3 C11 1.3708(18) .
N3 C20 1.3746(18) .
N4 C21 1.327(2) .
N4 C20 1.331(2) .
N5 C30 1.3738(18) .
N5 C21 1.379(2) .
N6 C31 1.325(2) .
N6 C30 1.328(2) .
N7 C31 1.3704(18) .
N7 C40 1.3741(19) .
N8 C40 1.324(2) .
N8 C1 1.3283(19) .
N9 C50 1.3690(18) .
N9 C41 1.3718(17) .
N10 C50 1.3273(18) .
N10 C51 1.3311(18) .
N11 C51 1.3707(18) .
N11 C60 1.3716(17) .
N12 C61 1.3261(19) .
N12 C60 1.3276(19) .
N13 C70 1.3725(18) .
N13 C61 1.3755(18) .
N14 C71 1.3253(19) .
N14 C70 1.3274(19) .
N15 C71 1.3728(18) .
N15 C80 1.3731(17) .
N16 C41 1.3270(18) .
N16 C80 1.3274(18) .
C1 C2 1.460(2) .
C2 C6 1.361(2) .
C2 C3 1.500(2) .
C3 C4 1.510(3) .
C4 C5 1.529(3) .
C6 C10 1.457(2) .
C6 C7 1.499(2) .
C7 C8A 1.5011(10) .
C7 C8 1.532(5) .
C8 C9 1.490(4) .
C8A C9A 1.275(16) .
C11 C12 1.456(2) .
C12 C16 1.361(2) .
C12 C13 1.498(2) .
C13 C14 1.538(2) .
C14 C15 1.522(2) .
C16 C20 1.462(2) .
C16 C17 1.496(2) .
C17 C18 1.537(2) .
C18 C19 1.520(3) .
C21 C22 1.457(2) .
C22 C26 1.364(3) .
C22 C23 1.506(4) .
C22 C23A 1.570(6) .
C23 C24 1.518(5) .
C24 C25 1.525(5) .
C23A C24A 1.467(10) .
C24A C25A 1.561(11) .
C26 C30 1.457(2) .
C26 C27 1.502(2) .
C27 C28A 1.409(4) .
C27 C28 1.477(4) .
C28 C29 1.484(4) .
C28A C29 1.533(12) .
C31 C32 1.456(2) .
C32 C36 1.361(2) .
C32 C33 1.493(2) .
C33 C34 1.528(2) .
C34 C35 1.520(2) .
C36 C40 1.456(2) .
C36 C37 1.493(2) .
C37 C38 1.515(3) .
C38 C39 1.524(3) .
C41 C42 1.457(2) .
C42 C46 1.360(2) .
C42 C43 1.495(2) .
C43 C44 1.532(2) .
C44 C45 1.525(2) .
C46 C50 1.4646(19) .
C46 C47 1.492(2) .
C47 C48 1.529(2) .
C48 C49 1.523(2) .
C51 C52 1.4601(19) .
C52 C56 1.360(2) .
C52 C53 1.496(2) .
C53 C54 1.521(2) .
C54 C55 1.526(3) .
C56 C60 1.4527(19) .
C56 C57 1.496(2) .
C57 C58 1.545(2) .
C58 C59 1.517(3) .
C61 C62 1.457(2) .
C62 C66 1.362(2) .
C62 C63 1.502(2) .
C63 C64 1.509(3) .
C64 C65 1.536(3) .
C66 C70 1.459(2) .
C66 C67 1.494(2) .
C67 C68 1.498(3) .
C68 C69 1.545(3) .
C71 C72 1.4570(19) .
C72 C76 1.359(2) .
C72 C73 1.493(2) .
C73 C74 1.526(3) .
C74 C75 1.523(3) .
C76 C80 1.4563(19) .
C76 C77 1.496(2) .
C77 C78 1.521(2) .
C78 C79 1.526(2) .
C81 C82 1.381(5) .
C81 C83 1.395(5) 2_666
C82 C83 1.382(5) .
C83 C81 1.396(5) 2_666
C81A C83A 1.345(7) 2_666
C81A C82A 1.3986(10) .
C82A C83A 1.3996(10) .
C83A C81A 1.345(7) 2_666
